data_2224484
loop_
_publ_author_name
'Qian, Shao-Song'
'Cui, Hong-You'

_publ_section_title (<i>E</i>,<i>E</i>)-<i>N</i>,<i>N</i>'-Bis[4-(methylsulfonyl)benzylidene]ethane-1,2-diamine
_journal_coeditor_code WM2281
_journal_issue 12
_journal_name_full 'Acta Crystallographica Section E'
_journal_page_first o3093
_journal_paper_doi 10.1107/S1600536809047527
_journal_volume 65
_journal_year 2009
_chemical_formula_iupac 'C18 H20 N2 O4 S2'
_chemical_formula_moiety 'C18 H20 N2 O4 S2'
_chemical_formula_sum 'C18 H20 N2 O4 S2'
_chemical_formula_weight 392.48
_chemical_name_systematic
;
(<i>E</i>,<i>E</i>)-<i>N</i>,<i>N</i>'-Bis[4-
(methylsulfonyl)benzylidene]ethane-1,2-diamine
;
_space_group_IT_number 2
_symmetry_cell_setting triclinic
_symmetry_space_group_name_Hall '-P 1'
_symmetry_space_group_name_H-M 'P -1'
_atom_sites_solution_hydrogens geom
_atom_sites_solution_primary direct
_atom_sites_solution_secondary difmap
_audit_creation_method SHELXL-97
_cell_angle_alpha 88.06(3)
_cell_angle_beta 67.56(3)
_cell_angle_gamma 87.60(3)
_cell_formula_units_Z 1
_cell_length_a 7.0100(14)
_cell_length_b 8.0530(16)
_cell_length_c 8.8740(18)
_cell_measurement_reflns_used 25
_cell_measurement_temperature 293(2)
_cell_measurement_theta_max 13
_cell_measurement_theta_min 9
_cell_volume 462.53(19)
_computing_cell_refinement 'CAD-4 Software (Enraf--Nonius, 1989)'
_computing_data_collection 'CAD-4 Software (Enraf--Nonius, 1989)'
_computing_data_reduction 'XCAD4 (Harms & Wocadlo, 1995)'
_computing_molecular_graphics 'SHELXTL (Sheldrick, 2008)'
_computing_publication_material 'SHELXTL (Sheldrick, 2008)'
_computing_structure_refinement 'SHELXL97 (Sheldrick, 2008)'
_computing_structure_solution 'SHELXS97 (Sheldrick, 2008)'
_diffrn_ambient_temperature 293(2)
_diffrn_measured_fraction_theta_full 1.000
_diffrn_measured_fraction_theta_max 1.000
_diffrn_measurement_device_type 'Enraf--Nonius CAD-4'
_diffrn_measurement_method \w/2\q
_diffrn_radiation_monochromator graphite
_diffrn_radiation_source 'fine-focus sealed tube'
_diffrn_radiation_type MoK\a
_diffrn_radiation_wavelength 0.71073
_diffrn_reflns_av_R_equivalents 0.0171
_diffrn_reflns_av_sigmaI/netI 0.0348
_diffrn_reflns_limit_h_max 8
_diffrn_reflns_limit_h_min 0
_diffrn_reflns_limit_k_max 9
_diffrn_reflns_limit_k_min -9
_diffrn_reflns_limit_l_max 10
_diffrn_reflns_limit_l_min -9
_diffrn_reflns_number 1830
_diffrn_reflns_theta_full 25.26
_diffrn_reflns_theta_max 25.26
_diffrn_reflns_theta_min 2.48
_diffrn_standards_decay_% 1
_diffrn_standards_interval_count 200
_diffrn_standards_interval_time 120
_diffrn_standards_number 3
_exptl_absorpt_coefficient_mu 0.314
_exptl_absorpt_correction_T_max 0.9693
_exptl_absorpt_correction_T_min 0.9398
_exptl_absorpt_correction_type multi-scan
_exptl_absorpt_process_details '(SHELXTL; Sheldrick, 2008)'
_exptl_crystal_colour yellow
_exptl_crystal_density_diffrn 1.409
_exptl_crystal_density_method 'not measured'
_exptl_crystal_description block
_exptl_crystal_F_000 206
_exptl_crystal_size_max 0.20
_exptl_crystal_size_mid 0.10
_exptl_crystal_size_min 0.10
_refine_diff_density_max 0.202
_refine_diff_density_min -0.330
_refine_ls_extinction_method none
_refine_ls_goodness_of_fit_ref 1.002
_refine_ls_hydrogen_treatment constr
_refine_ls_matrix_type full
_refine_ls_number_parameters 118
_refine_ls_number_reflns 1683
_refine_ls_number_restraints 0
_refine_ls_restrained_S_all 1.002
_refine_ls_R_factor_all 0.0585
_refine_ls_R_factor_gt 0.0453
_refine_ls_shift/su_max 0.000
_refine_ls_shift/su_mean 0.000
_refine_ls_structure_factor_coef Fsqd
_refine_ls_weighting_details 'w=1/[\s^2^(Fo^2^)+(0.1000P)^2^+0.1400P] where P=(Fo^2^+2Fc^2^)/3'
_refine_ls_weighting_scheme calc
_refine_ls_wR_factor_gt 0.1395
_refine_ls_wR_factor_ref 0.1526
_reflns_number_gt 1374
_reflns_number_total 1683
_reflns_threshold_expression I>2\s(I)
_cod_data_source_file wm2281.cif
_cod_data_source_block I
_cod_depositor_comments
;
The following automatic conversions were performed:
'_symmetry_cell_setting' value 'Triclinic' changed to 'triclinic'
according to '/home/saulius/struct/CIF-dictionaries/cif_core.dic'
dictionary named 'cif_core.dic' version 2.4.1 from 2010-06-29.

Automatic conversion script
Id: cif_fix_enum 1527 2010-12-29 10:47:43Z saulius 

The following automatic conversions were performed:

'_symmetry_cell_setting' value 'Triclinic' changed to 'triclinic'
according to /home/saulius/struct/CIF-dictionaries/cif_core.dic
dictionary named 'cif_core.dic' version 2.4.1 from 2010-06-29.

Automatic conversion script
Id: cif_fix_values 1715 2011-07-08 13:25:40Z adriana 
;
_cod_database_code 2224484
_cod_database_fobs_code 2224484

loop_
_symmetry_equiv_pos_as_xyz
'x, y, z'
'-x, -y, -z'

loop_
_atom_site_type_symbol
_atom_site_label
_atom_site_fract_x
_atom_site_fract_y
_atom_site_fract_z
_atom_site_U_iso_or_equiv
_atom_site_adp_type
_atom_site_calc_flag
_atom_site_refinement_flags
_atom_site_occupancy
_atom_site_disorder_assembly
_atom_site_disorder_group
S S 0.75133(11) 0.83172(8) 0.57111(9) 0.0414(3) Uani d . 1 . .
N N 0.1391(4) 0.1964(3) 0.9738(3) 0.0443(6) Uani d . 1 . .
O O1 0.9506(3) 0.7668(3) 0.5545(4) 0.0715(8) Uani d . 1 . .
C C1 -0.0335(5) 0.0843(4) 1.0382(4) 0.0479(8) Uani d . 1 . .
H H1B -0.1492 0.1292 1.0136 0.057 Uiso calc R 1 . .
H H1C -0.0774 0.0735 1.1557 0.057 Uiso calc R 1 . .
O O2 0.7244(4) 0.8981(3) 0.4285(3) 0.0532(6) Uani d . 1 . .
C C2 0.1219(4) 0.3116(3) 0.8807(3) 0.0410(7) Uani d . 1 . .
H H2B 0.0013 0.3200 0.8601 0.049 Uiso calc R 1 . .
C C3 0.2822(4) 0.4346(3) 0.8017(3) 0.0366(6) Uani d . 1 . .
C C4 0.2457(4) 0.5596(4) 0.7043(4) 0.0422(7) Uani d . 1 . .
H H4A 0.1227 0.5624 0.6871 0.051 Uiso calc R 1 . .
C C5 0.3882(4) 0.6802(3) 0.6324(3) 0.0405(7) Uani d . 1 . .
H H5A 0.3619 0.7641 0.5677 0.049 Uiso calc R 1 . .
C C6 0.5702(4) 0.6742(3) 0.6579(3) 0.0362(6) Uani d . 1 . .
C C7 0.6120(5) 0.5482(4) 0.7525(4) 0.0503(8) Uani d . 1 . .
H H7A 0.7364 0.5441 0.7675 0.060 Uiso calc R 1 . .
C C8 0.4670(5) 0.4292(4) 0.8242(4) 0.0472(8) Uani d . 1 . .
H H8A 0.4937 0.3447 0.8881 0.057 Uiso calc R 1 . .
C C9 0.6747(6) 0.9854(4) 0.7201(4) 0.0578(9) Uani d . 1 . .
H H9A 0.7652 1.0772 0.6829 0.087 Uiso calc R 1 . .
H H9B 0.6811 0.9399 0.8195 0.087 Uiso calc R 1 . .
H H9C 0.5357 1.0231 0.7393 0.087 Uiso calc R 1 . .

loop_
_atom_site_aniso_label
_atom_site_aniso_U_11
_atom_site_aniso_U_22
_atom_site_aniso_U_33
_atom_site_aniso_U_12
_atom_site_aniso_U_13
_atom_site_aniso_U_23
S 0.0377(4) 0.0343(4) 0.0478(5) -0.0113(3) -0.0116(3) 0.0135(3)
N 0.0499(15) 0.0369(13) 0.0412(14) -0.0182(11) -0.0110(11) 0.0078(11)
O1 0.0380(13) 0.0554(14) 0.111(2) -0.0117(10) -0.0194(13) 0.0313(14)
C1 0.0466(17) 0.0404(16) 0.0470(17) -0.0190(13) -0.0059(13) 0.0091(13)
O2 0.0648(15) 0.0483(12) 0.0440(12) -0.0185(10) -0.0178(10) 0.0166(10)
C2 0.0378(15) 0.0369(15) 0.0445(16) -0.0103(12) -0.0106(13) 0.0008(12)
C3 0.0399(15) 0.0289(13) 0.0362(14) -0.0081(11) -0.0086(12) 0.0024(11)
C4 0.0345(15) 0.0385(15) 0.0533(18) -0.0040(12) -0.0167(13) 0.0079(13)
C5 0.0419(16) 0.0330(14) 0.0455(16) -0.0032(12) -0.0160(13) 0.0109(12)
C6 0.0372(15) 0.0300(13) 0.0387(14) -0.0081(11) -0.0116(12) 0.0078(11)
C7 0.0437(17) 0.0461(17) 0.067(2) -0.0149(13) -0.0280(15) 0.0225(15)
C8 0.0528(18) 0.0381(15) 0.0572(18) -0.0143(13) -0.0287(15) 0.0213(13)
C9 0.068(2) 0.0509(19) 0.055(2) -0.0248(16) -0.0214(17) 0.0071(15)

loop_
_atom_type_symbol
_atom_type_description
_atom_type_scat_dispersion_real
_atom_type_scat_dispersion_imag
_atom_type_scat_source
C C 0.0033 0.0016 'International Tables Vol C Tables 4.2.6.8 and 6.1.1.4'
H H 0.0000 0.0000 'International Tables Vol C Tables 4.2.6.8 and 6.1.1.4'
N N 0.0061 0.0033 'International Tables Vol C Tables 4.2.6.8 and 6.1.1.4'
O O 0.0106 0.0060 'International Tables Vol C Tables 4.2.6.8 and 6.1.1.4'
S S 0.1246 0.1234 'International Tables Vol C Tables 4.2.6.8 and 6.1.1.4'

loop_
_geom_angle_atom_site_label_1
_geom_angle_atom_site_label_2
_geom_angle_atom_site_label_3
_geom_angle_site_symmetry_1
_geom_angle_site_symmetry_3
_geom_angle
_geom_angle_publ_flag
O1 S O2 . . 118.21(16) ?
O1 S C9 . . 108.72(19) ?
O2 S C9 . . 108.48(16) ?
O1 S C6 . . 108.36(14) ?
O2 S C6 . . 108.51(14) ?
C9 S C6 . . 103.57(15) ?
C2 N C1 . . 116.2(3) ?
N C1 C1 . 2_557 109.3(3) ?
N C1 H1B . . 109.8 ?
C1 C1 H1B 2_557 . 109.8 ?
N C1 H1C . . 109.8 ?
C1 C1 H1C 2_557 . 109.8 ?
H1B C1 H1C . . 108.3 ?
N C2 C3 . . 123.8(3) ?
N C2 H2B . . 118.1 ?
C3 C2 H2B . . 118.1 ?
C8 C3 C4 . . 119.1(2) ?
C8 C3 C2 . . 121.7(3) ?
C4 C3 C2 . . 119.2(3) ?
C5 C4 C3 . . 121.2(3) ?
C5 C4 H4A . . 119.4 ?
C3 C4 H4A . . 119.4 ?
C6 C5 C4 . . 118.9(3) ?
C6 C5 H5A . . 120.6 ?
C4 C5 H5A . . 120.6 ?
C5 C6 C7 . . 121.0(3) ?
C5 C6 S . . 119.4(2) ?
C7 C6 S . . 119.6(2) ?
C8 C7 C6 . . 119.2(3) ?
C8 C7 H7A . . 120.4 ?
C6 C7 H7A . . 120.4 ?
C7 C8 C3 . . 120.6(3) ?
C7 C8 H8A . . 119.7 ?
C3 C8 H8A . . 119.7 ?
S C9 H9A . . 109.5 ?
S C9 H9B . . 109.5 ?
H9A C9 H9B . . 109.5 ?
S C9 H9C . . 109.5 ?
H9A C9 H9C . . 109.5 ?
H9B C9 H9C . . 109.5 ?

loop_
_geom_bond_atom_site_label_1
_geom_bond_atom_site_label_2
_geom_bond_site_symmetry_2
_geom_bond_distance
_geom_bond_publ_flag
S O1 . 1.426(2) ?
S O2 . 1.433(2) ?
S C9 . 1.755(4) ?
S C6 . 1.771(3) ?
N C2 . 1.254(4) ?
N C1 . 1.461(3) ?
C1 C1 2_557 1.513(6) ?
C1 H1B . 0.9700 ?
C1 H1C . 0.9700 ?
C2 C3 . 1.476(4) ?
C2 H2B . 0.9300 ?
C3 C8 . 1.382(4) ?
C3 C4 . 1.384(4) ?
C4 C5 . 1.379(4) ?
C4 H4A . 0.9300 ?
C5 C6 . 1.377(4) ?
C5 H5A . 0.9300 ?
C6 C7 . 1.388(4) ?
C7 C8 . 1.380(4) ?
C7 H7A . 0.9300 ?
C8 H8A . 0.9300 ?
C9 H9A . 0.9600 ?
C9 H9B . 0.9600 ?
C9 H9C . 0.9600 ?

loop_
_geom_hbond_atom_site_label_D
_geom_hbond_atom_site_label_H
_geom_hbond_atom_site_label_A
_geom_hbond_site_symmetry_A
_geom_hbond_distance_DH
_geom_hbond_distance_HA
_geom_hbond_distance_DA
_geom_hbond_angle_DHA
C4 H4A O1 1_455 0.93 2.52 3.241(4) 134.6

loop_
_geom_torsion_atom_site_label_1
_geom_torsion_atom_site_label_2
_geom_torsion_atom_site_label_3
_geom_torsion_atom_site_label_4
_geom_torsion_site_symmetry_1
_geom_torsion_site_symmetry_2
_geom_torsion_site_symmetry_3
_geom_torsion_site_symmetry_4
_geom_torsion
_geom_torsion_publ_flag
C2 N C1 C1 . . . 2_557 110.1(4) ?
C1 N C2 C3 . . . . -178.8(3) ?
N C2 C3 C8 . . . . 0.9(5) ?
N C2 C3 C4 . . . . -178.3(3) ?
C8 C3 C4 C5 . . . . -1.3(5) ?
C2 C3 C4 C5 . . . . 177.9(3) ?
C3 C4 C5 C6 . . . . 0.4(4) ?
C4 C5 C6 C7 . . . . 0.8(5) ?
C4 C5 C6 S . . . . -178.2(2) ?
O1 S C6 C5 . . . . -156.1(3) ?
O2 S C6 C5 . . . . -26.6(3) ?
C9 S C6 C5 . . . . 88.5(3) ?
O1 S C6 C7 . . . . 24.9(3) ?
O2 S C6 C7 . . . . 154.4(3) ?
C9 S C6 C7 . . . . -90.4(3) ?
C5 C6 C7 C8 . . . . -1.2(5) ?
S C6 C7 C8 . . . . 177.8(3) ?
C6 C7 C8 C3 . . . . 0.3(5) ?
C4 C3 C8 C7 . . . . 0.9(5) ?
C2 C3 C8 C7 . . . . -178.2(3) ?
